data_4129196
loop_
_publ_author_name
'Yang, Qi-Liang'
'Xing, Yi-Kang'
'Wang, Xiang-Yang'
'Ma, Hong-Xing'
'Weng, Xin-Jun'
'Yang, Xiang'
'Guo, Hai-Ming'
'Mei, Tian-Sheng'

_publ_section_title
;
 Electrochemistry-Enabled Ir-Catalyzed Vinylic C-H Functionalization.
;
_journal_name_full 'Journal of the American Chemical Society'
_journal_paper_doi 10.1021/jacs.9b11915
_journal_year 2019
_chemical_formula_sum 'C27 H35 Ir O2'
_chemical_formula_weight 583.75
_space_group_crystal_system monoclinic
_space_group_IT_number 14
_space_group_name_Hall '-P 2yn'
_space_group_name_H-M_alt 'P 1 21/n 1'
_atom_sites_solution_hydrogens geom
_audit_creation_method SHELXL-2013
_cell_angle_alpha 90
_cell_angle_beta 107.777(2)
_cell_angle_gamma 90
_cell_formula_units_Z 4
_cell_length_a 12.0110(6)
_cell_length_b 15.6494(7)
_cell_length_c 13.2711(6)
_cell_measurement_reflns_used 9893
_cell_measurement_temperature 293(2)
_cell_measurement_theta_max 54.998
_cell_measurement_theta_min 4.411
_cell_volume 2375.39(19)
_computing_cell_refinement 'Bruker SAINT'
_computing_data_collection 'Bruker APEX2'
_computing_data_reduction 'Bruker SAINT'
_computing_molecular_graphics 'Bruker SHELXTL'
_computing_publication_material 'Bruker SHELXTL'
_computing_structure_refinement 'SHELXL-2013 (Sheldrick, 2013)'
_computing_structure_solution 'SHELXS-97 (Sheldrick 2008)'
_diffrn_ambient_temperature 293(2)
_diffrn_measured_fraction_theta_full 0.999
_diffrn_measured_fraction_theta_max 0.999
_diffrn_measurement_device_type 'Bruker APEX-II CCD'
_diffrn_measurement_method '\f and \w scans'
_diffrn_radiation_type MoK\a
_diffrn_radiation_wavelength 0.71073
_diffrn_reflns_av_R_equivalents 0.0644
_diffrn_reflns_av_unetI/netI 0.0487
_diffrn_reflns_Laue_measured_fraction_full 0.999
_diffrn_reflns_Laue_measured_fraction_max 0.999
_diffrn_reflns_limit_h_max 14
_diffrn_reflns_limit_h_min -14
_diffrn_reflns_limit_k_max 19
_diffrn_reflns_limit_k_min -19
_diffrn_reflns_limit_l_max 16
_diffrn_reflns_limit_l_min -16
_diffrn_reflns_number 22542
_diffrn_reflns_point_group_measured_fraction_full 0.999
_diffrn_reflns_point_group_measured_fraction_max 0.999
_diffrn_reflns_theta_full 25.242
_diffrn_reflns_theta_max 25.997
_diffrn_reflns_theta_min 2.389
_exptl_absorpt_coefficient_mu 5.641
_exptl_absorpt_correction_T_max 0.7456
_exptl_absorpt_correction_T_min 0.3659
_exptl_absorpt_correction_type multi-scan
_exptl_absorpt_process_details sadabs
_exptl_crystal_colour yellow
_exptl_crystal_density_diffrn 1.632
_exptl_crystal_description prismatic
_exptl_crystal_F_000 1160
_exptl_crystal_size_max 0.190
_exptl_crystal_size_mid 0.170
_exptl_crystal_size_min 0.120
_refine_diff_density_max 0.999
_refine_diff_density_min -1.138
_refine_diff_density_rms 0.119
_refine_ls_extinction_coef 0.0070(2)
_refine_ls_extinction_expression Fc^*^=kFc[1+0.001xFc^2^\l^3^/sin(2\q)]^-1/4^
_refine_ls_extinction_method SHELXL
_refine_ls_goodness_of_fit_ref 1.021
_refine_ls_hydrogen_treatment constr
_refine_ls_matrix_type full
_refine_ls_number_parameters 279
_refine_ls_number_reflns 4673
_refine_ls_number_restraints 0
_refine_ls_restrained_S_all 1.021
_refine_ls_R_factor_all 0.0376
_refine_ls_R_factor_gt 0.0305
_refine_ls_shift/su_max 0.003
_refine_ls_shift/su_mean 0.000
_refine_ls_structure_factor_coef Fsqd
_refine_ls_weighting_details 'w=1/[\s^2^(Fo^2^)+(0.0232P)^2^+2.3847P] where P=(Fo^2^+2Fc^2^)/3'
_refine_ls_weighting_scheme calc
_refine_ls_wR_factor_gt 0.0666
_refine_ls_wR_factor_ref 0.0708
_reflns_Friedel_coverage 0.000
_reflns_number_gt 4084
_reflns_number_total 4673
_reflns_threshold_expression 'I > 2\s(I)'
_cod_data_source_file ja9b11915_si_009.cif
_cod_data_source_block mo_d8v18998_0m
_cod_original_sg_symbol_H-M 'P 21/n'
_cod_database_code 4129196
_shelx_space_group_comment
; 
The symmetry employed for this shelxl refinement is uniquely defined 
by the following loop, which should always be used as a source of 
symmetry information in preference to the above space-group names. 
They are only intended as comments. 
;
_shelx_estimated_absorpt_t_min 0.414
_shelx_estimated_absorpt_t_max 0.551
_shelxl_version_number 2013-4

loop_
_space_group_symop_operation_xyz
'x, y, z'
'-x+1/2, y+1/2, -z+1/2'
'-x, -y, -z'
'x-1/2, -y-1/2, z-1/2'

loop_
_atom_site_label
_atom_site_type_symbol
_atom_site_fract_x
_atom_site_fract_y
_atom_site_fract_z
_atom_site_U_iso_or_equiv
_atom_site_adp_type
_atom_site_occupancy
_atom_site_site_symmetry_order
_atom_site_calc_flag
_atom_site_refinement_flags_posn
_atom_site_refinement_flags_adp
Ir1 Ir 0.71453(2) 0.53658(2) 0.77660(2) 0.02923(9) Uani 1 1 d . .
O1 O 0.5753(3) 0.66933(19) 0.4974(2) 0.0445(8) Uani 1 1 d . .
O2 O 0.5401(3) 0.66303(18) 0.6510(2) 0.0366(7) Uani 1 1 d . .
C1 C 0.5851(4) 0.6305(3) 0.5787(4) 0.0339(10) Uani 1 1 d . .
C2 C 0.6403(4) 0.5447(2) 0.6075(4) 0.0307(10) Uani 1 1 d . .
C3 C 0.5729(4) 0.4873(3) 0.6511(3) 0.0297(9) Uani 1 1 d . .
H3 H 0.5659 0.4263 0.6335 0.036 Uiso 1 1 calc R U
C4 C 0.5278(4) 0.5228(3) 0.7294(4) 0.0354(10) Uani 1 1 d . .
C5 C 0.5638(4) 0.6119(3) 0.7478(3) 0.0323(9) Uani 1 1 d . .
C6 C 0.5363(4) 0.6651(3) 0.8296(4) 0.0395(11) Uani 1 1 d . .
H6A H 0.5877 0.7144 0.8436 0.047 Uiso 1 1 calc R U
H6B H 0.5538 0.6322 0.8945 0.047 Uiso 1 1 calc R U
C7 C 0.4101(5) 0.6968(4) 0.8021(4) 0.0558(14) Uani 1 1 d . .
H7A H 0.3948 0.7359 0.7427 0.067 Uiso 1 1 calc R U
H7B H 0.3575 0.6485 0.7805 0.067 Uiso 1 1 calc R U
C8 C 0.3849(6) 0.7415(4) 0.8937(5) 0.0758(19) Uani 1 1 d . .
H8A H 0.3061 0.7627 0.8714 0.114 Uiso 1 1 calc R U
H8B H 0.4382 0.7884 0.9168 0.114 Uiso 1 1 calc R U
H8C H 0.3943 0.7019 0.9509 0.114 Uiso 1 1 calc R U
C9 C 0.4552(4) 0.4739(3) 0.7840(4) 0.0405(12) Uani 1 1 d . .
H9A H 0.3741 0.4905 0.7531 0.049 Uiso 1 1 calc R U
H9B H 0.4788 0.4906 0.8579 0.049 Uiso 1 1 calc R U
C10 C 0.4634(5) 0.3775(3) 0.7780(4) 0.0476(13) Uani 1 1 d . .
H10A H 0.5440 0.3603 0.8104 0.057 Uiso 1 1 calc R U
H10B H 0.4408 0.3604 0.7042 0.057 Uiso 1 1 calc R U
C11 C 0.3865(6) 0.3315(4) 0.8326(5) 0.0675(17) Uani 1 1 d . .
H11A H 0.3063 0.3471 0.7996 0.101 Uiso 1 1 calc R U
H11B H 0.4094 0.3474 0.9059 0.101 Uiso 1 1 calc R U
H11C H 0.3951 0.2709 0.8267 0.101 Uiso 1 1 calc R U
C12 C 0.7084(4) 0.5088(3) 0.5399(3) 0.0322(10) Uani 1 1 d . .
C13 C 0.7089(4) 0.4213(3) 0.5176(4) 0.0374(11) Uani 1 1 d . .
H13 H 0.6628 0.3845 0.5429 0.045 Uiso 1 1 calc R U
C14 C 0.7756(4) 0.3886(3) 0.4593(4) 0.0465(12) Uani 1 1 d . .
H14 H 0.7743 0.3302 0.4463 0.056 Uiso 1 1 calc R U
C15 C 0.8441(5) 0.4407(4) 0.4201(5) 0.0539(14) Uani 1 1 d . .
H15 H 0.8891 0.4182 0.3806 0.065 Uiso 1 1 calc R U
C16 C 0.8450(5) 0.5270(3) 0.4403(5) 0.0562(15) Uani 1 1 d . .
H16 H 0.8918 0.5629 0.4146 0.067 Uiso 1 1 calc R U
C17 C 0.7779(5) 0.5611(3) 0.4977(4) 0.0437(12) Uani 1 1 d . .
H17 H 0.7787 0.6198 0.5088 0.052 Uiso 1 1 calc R U
C18 C 0.8449(4) 0.5862(3) 0.9205(4) 0.0381(11) Uani 1 1 d . .
C19 C 0.8071(4) 0.5047(3) 0.9444(4) 0.0429(12) Uani 1 1 d . .
C20 C 0.8410(5) 0.4424(3) 0.8807(4) 0.0450(12) Uani 1 1 d . .
C21 C 0.8960(4) 0.4857(3) 0.8154(4) 0.0436(12) Uani 1 1 d . .
C22 C 0.8977(4) 0.5764(3) 0.8392(4) 0.0442(12) Uani 1 1 d . .
C23 C 0.8365(5) 0.6684(3) 0.9756(5) 0.0631(16) Uani 1 1 d . .
H23A H 0.8338 0.7154 0.9284 0.095 Uiso 1 1 calc R U
H23B H 0.9035 0.6743 1.0371 0.095 Uiso 1 1 calc R U
H23C H 0.7667 0.6682 0.9965 0.095 Uiso 1 1 calc R U
C24 C 0.7491(6) 0.4859(5) 1.0280(5) 0.0723(19) Uani 1 1 d . .
H24A H 0.7019 0.5338 1.0346 0.108 Uiso 1 1 calc R U
H24B H 0.8078 0.4758 1.0945 0.108 Uiso 1 1 calc R U
H24C H 0.7006 0.4361 1.0080 0.108 Uiso 1 1 calc R U
C25 C 0.8222(5) 0.3479(3) 0.8852(5) 0.0711(18) Uani 1 1 d . .
H25A H 0.7462 0.3373 0.8923 0.107 Uiso 1 1 calc R U
H25B H 0.8808 0.3241 0.9449 0.107 Uiso 1 1 calc R U
H25C H 0.8274 0.3218 0.8214 0.107 Uiso 1 1 calc R U
C26 C 0.9529(5) 0.4448(4) 0.7416(5) 0.0667(18) Uani 1 1 d . .
H26A H 0.9186 0.3897 0.7205 0.100 Uiso 1 1 calc R U
H26B H 1.0351 0.4383 0.7768 0.100 Uiso 1 1 calc R U
H26C H 0.9415 0.4802 0.6801 0.100 Uiso 1 1 calc R U
C27 C 0.9571(5) 0.6438(4) 0.7939(5) 0.0691(17) Uani 1 1 d . .
H27A H 0.9489 0.6305 0.7214 0.104 Uiso 1 1 calc R U
H27B H 1.0385 0.6458 0.8337 0.104 Uiso 1 1 calc R U
H27C H 0.9218 0.6983 0.7977 0.104 Uiso 1 1 calc R U

loop_
_atom_site_aniso_label
_atom_site_aniso_U_11
_atom_site_aniso_U_22
_atom_site_aniso_U_33
_atom_site_aniso_U_23
_atom_site_aniso_U_13
_atom_site_aniso_U_12
Ir1 0.02852(12) 0.02862(12) 0.02786(12) -0.00193(7) 0.00460(8) 0.00197(7)
O1 0.060(2) 0.0359(16) 0.0334(18) 0.0024(14) 0.0086(17) 0.0025(16)
O2 0.0378(18) 0.0334(16) 0.0365(18) 0.0025(13) 0.0080(15) 0.0083(14)
C1 0.035(3) 0.032(2) 0.032(2) -0.0009(19) 0.006(2) -0.0026(19)
C2 0.033(3) 0.028(2) 0.031(2) -0.0052(17) 0.009(2) -0.0020(18)
C3 0.027(2) 0.032(2) 0.026(2) -0.0021(18) 0.0019(19) 0.0015(18)
C4 0.034(3) 0.037(2) 0.034(3) -0.0028(19) 0.008(2) 0.0021(19)
C5 0.029(2) 0.038(2) 0.027(2) -0.0004(19) 0.0048(19) 0.0077(19)
C6 0.040(3) 0.038(2) 0.037(3) -0.005(2) 0.006(2) 0.008(2)
C7 0.050(3) 0.060(3) 0.054(3) -0.010(3) 0.010(3) 0.020(3)
C8 0.082(5) 0.080(4) 0.070(4) -0.017(3) 0.029(4) 0.026(4)
C9 0.035(3) 0.051(3) 0.038(3) -0.004(2) 0.015(2) -0.002(2)
C10 0.056(3) 0.046(3) 0.048(3) 0.000(2) 0.028(3) -0.005(2)
C11 0.088(5) 0.065(4) 0.059(4) 0.004(3) 0.036(4) -0.018(3)
C12 0.032(3) 0.037(2) 0.027(2) -0.0006(19) 0.008(2) -0.003(2)
C13 0.037(3) 0.035(2) 0.042(3) -0.005(2) 0.016(2) -0.003(2)
C14 0.049(3) 0.042(3) 0.052(3) -0.011(2) 0.021(3) -0.001(2)
C15 0.056(4) 0.062(3) 0.053(3) -0.011(3) 0.029(3) 0.003(3)
C16 0.055(4) 0.064(4) 0.062(4) 0.002(3) 0.035(3) -0.004(3)
C17 0.047(3) 0.039(2) 0.048(3) 0.001(2) 0.020(3) -0.005(2)
C18 0.031(3) 0.042(3) 0.032(3) -0.006(2) -0.004(2) 0.006(2)
C19 0.039(3) 0.050(3) 0.031(3) -0.002(2) -0.002(2) 0.004(2)
C20 0.046(3) 0.039(3) 0.043(3) 0.005(2) 0.003(3) 0.009(2)
C21 0.033(3) 0.055(3) 0.037(3) -0.009(2) 0.003(2) 0.008(2)
C22 0.032(3) 0.046(3) 0.049(3) -0.003(2) 0.005(2) 0.000(2)
C23 0.056(4) 0.057(3) 0.064(4) -0.026(3) 0.001(3) -0.003(3)
C24 0.070(5) 0.098(5) 0.046(4) 0.014(3) 0.013(3) 0.002(4)
C25 0.062(4) 0.043(3) 0.095(5) 0.014(3) 0.006(4) 0.016(3)
C26 0.040(3) 0.096(5) 0.060(4) -0.017(3) 0.010(3) 0.021(3)
C27 0.049(4) 0.079(4) 0.078(5) 0.014(4) 0.016(3) -0.013(3)

loop_
_atom_type_symbol
_atom_type_description
_atom_type_scat_dispersion_real
_atom_type_scat_dispersion_imag
_atom_type_scat_source
C C 0.0033 0.0016 'International Tables Vol C Tables 4.2.6.8 and 6.1.1.4'
H H 0.0000 0.0000 'International Tables Vol C Tables 4.2.6.8 and 6.1.1.4'
Ir Ir -1.4442 7.9887 'International Tables Vol C Tables 4.2.6.8 and 6.1.1.4'
O O 0.0106 0.0060 'International Tables Vol C Tables 4.2.6.8 and 6.1.1.4'

loop_
_geom_angle_atom_site_label_1
_geom_angle_atom_site_label_2
_geom_angle_atom_site_label_3
_geom_angle
C5 Ir1 C3 67.80(17)
C5 Ir1 C4 40.20(16)
C3 Ir1 C4 38.89(17)
C5 Ir1 C2 73.56(16)
C3 Ir1 C2 39.40(16)
C4 Ir1 C2 68.79(18)
C5 Ir1 C22 128.37(18)
C3 Ir1 C22 150.37(18)
C4 Ir1 C22 167.81(17)
C2 Ir1 C22 115.29(18)
C5 Ir1 C18 107.74(17)
C3 Ir1 C18 171.98(17)
C4 Ir1 C18 133.57(18)
C2 Ir1 C18 147.20(17)
C22 Ir1 C18 37.60(18)
C5 Ir1 C19 116.68(18)
C3 Ir1 C19 137.65(19)
C4 Ir1 C19 115.37(19)
C2 Ir1 C19 168.73(17)
C22 Ir1 C19 63.0(2)
C18 Ir1 C19 37.41(19)
C5 Ir1 C21 166.62(18)
C3 Ir1 C21 122.87(17)
C4 Ir1 C21 153.17(18)
C2 Ir1 C21 109.07(18)
C22 Ir1 C21 38.35(19)
C18 Ir1 C21 62.64(17)
C19 Ir1 C21 62.17(19)
C5 Ir1 C20 149.36(18)
C3 Ir1 C20 117.98(17)
C4 Ir1 C20 124.04(19)
C2 Ir1 C20 131.55(17)
C22 Ir1 C20 62.87(19)
C18 Ir1 C20 62.21(17)
C19 Ir1 C20 37.20(19)
C21 Ir1 C20 36.70(19)
C1 O2 C5 114.1(3)
O1 C1 O2 119.8(4)
O1 C1 C2 126.4(4)
O2 C1 C2 113.8(4)
C3 C2 C12 118.9(3)
C3 C2 C1 113.7(4)
C12 C2 C1 117.7(4)
C3 C2 Ir1 69.5(2)
C12 C2 Ir1 118.4(3)
C1 C2 Ir1 109.3(3)
C4 C3 C2 115.8(4)
C4 C3 Ir1 71.3(3)
C2 C3 Ir1 71.1(3)
C4 C3 H3 121.9
C2 C3 H3 121.9
Ir1 C3 H3 121.9
C3 C4 C5 109.6(4)
C3 C4 C9 124.1(4)
C5 C4 C9 126.3(4)
C3 C4 Ir1 69.9(3)
C5 C4 Ir1 68.0(2)
C9 C4 Ir1 128.3(3)
C4 C5 O2 114.0(4)
C4 C5 C6 122.6(4)
O2 C5 C6 108.0(3)
C4 C5 Ir1 71.8(2)
O2 C5 Ir1 113.1(3)
C6 C5 Ir1 123.8(3)
C5 C6 C7 115.7(4)
C5 C6 H6A 108.4
C7 C6 H6A 108.4
C5 C6 H6B 108.4
C7 C6 H6B 108.4
H6A C6 H6B 107.4
C8 C7 C6 112.7(5)
C8 C7 H7A 109.1
C6 C7 H7A 109.1
C8 C7 H7B 109.1
C6 C7 H7B 109.1
H7A C7 H7B 107.8
C7 C8 H8A 109.5
C7 C8 H8B 109.5
H8A C8 H8B 109.5
C7 C8 H8C 109.5
H8A C8 H8C 109.5
H8B C8 H8C 109.5
C4 C9 C10 115.1(4)
C4 C9 H9A 108.5
C10 C9 H9A 108.5
C4 C9 H9B 108.5
C10 C9 H9B 108.5
H9A C9 H9B 107.5
C9 C10 C11 112.8(4)
C9 C10 H10A 109.0
C11 C10 H10A 109.0
C9 C10 H10B 109.0
C11 C10 H10B 109.0
H10A C10 H10B 107.8
C10 C11 H11A 109.5
C10 C11 H11B 109.5
H11A C11 H11B 109.5
C10 C11 H11C 109.5
H11A C11 H11C 109.5
H11B C11 H11C 109.5
C13 C12 C17 116.4(4)
C13 C12 C2 122.1(4)
C17 C12 C2 121.5(4)
C14 C13 C12 121.6(4)
C14 C13 H13 119.2
C12 C13 H13 119.2
C15 C14 C13 121.0(5)
C15 C14 H14 119.5
C13 C14 H14 119.5
C14 C15 C16 118.7(5)
C14 C15 H15 120.7
C16 C15 H15 120.7
C17 C16 C15 121.2(5)
C17 C16 H16 119.4
C15 C16 H16 119.4
C16 C17 C12 121.1(5)
C16 C17 H17 119.4
C12 C17 H17 119.4
C22 C18 C19 108.7(4)
C22 C18 C23 125.2(5)
C19 C18 C23 126.0(5)
C22 C18 Ir1 70.5(3)
C19 C18 Ir1 71.8(3)
C23 C18 Ir1 126.0(3)
C18 C19 C20 108.2(5)
C18 C19 C24 126.2(5)
C20 C19 C24 125.5(5)
C18 C19 Ir1 70.8(3)
C20 C19 Ir1 72.9(3)
C24 C19 Ir1 125.4(4)
C21 C20 C19 107.8(4)
C21 C20 C25 127.0(5)
C19 C20 C25 125.2(5)
C21 C20 Ir1 70.4(3)
C19 C20 Ir1 69.9(3)
C25 C20 Ir1 125.9(4)
C20 C21 C22 108.3(4)
C20 C21 C26 126.0(5)
C22 C21 C26 125.5(5)
C20 C21 Ir1 72.9(3)
C22 C21 Ir1 69.5(3)
C26 C21 Ir1 127.7(4)
C18 C22 C21 106.9(4)
C18 C22 C27 127.4(5)
C21 C22 C27 125.3(5)
C18 C22 Ir1 71.9(3)
C21 C22 Ir1 72.2(3)
C27 C22 Ir1 126.5(4)
C18 C23 H23A 109.5
C18 C23 H23B 109.5
H23A C23 H23B 109.5
C18 C23 H23C 109.5
H23A C23 H23C 109.5
H23B C23 H23C 109.5
C19 C24 H24A 109.5
C19 C24 H24B 109.5
H24A C24 H24B 109.5
C19 C24 H24C 109.5
H24A C24 H24C 109.5
H24B C24 H24C 109.5
C20 C25 H25A 109.5
C20 C25 H25B 109.5
H25A C25 H25B 109.5
C20 C25 H25C 109.5
H25A C25 H25C 109.5
H25B C25 H25C 109.5
C21 C26 H26A 109.5
C21 C26 H26B 109.5
H26A C26 H26B 109.5
C21 C26 H26C 109.5
H26A C26 H26C 109.5
H26B C26 H26C 109.5
C22 C27 H27A 109.5
C22 C27 H27B 109.5
H27A C27 H27B 109.5
C22 C27 H27C 109.5
H27A C27 H27C 109.5
H27B C27 H27C 109.5

loop_
_geom_bond_atom_site_label_1
_geom_bond_atom_site_label_2
_geom_bond_distance
Ir1 C5 2.096(4)
Ir1 C3 2.129(4)
Ir1 C4 2.148(5)
Ir1 C2 2.151(5)
Ir1 C22 2.191(5)
Ir1 C18 2.208(5)
Ir1 C19 2.221(5)
Ir1 C21 2.228(5)
Ir1 C20 2.260(5)
O1 C1 1.212(5)
O2 C1 1.338(5)
O2 C5 1.466(5)
C1 C2 1.494(6)
C2 C3 1.443(6)
C2 C12 1.495(6)
C3 C4 1.424(6)
C3 H3 0.9800
C4 C5 1.459(6)
C4 C9 1.501(6)
C5 C6 1.483(6)
C6 C7 1.529(6)
C6 H6A 0.9700
C6 H6B 0.9700
C7 C8 1.511(7)
C7 H7A 0.9700
C7 H7B 0.9700
C8 H8A 0.9600
C8 H8B 0.9600
C8 H8C 0.9600
C9 C10 1.516(6)
C9 H9A 0.9700
C9 H9B 0.9700
C10 C11 1.519(7)
C10 H10A 0.9700
C10 H10B 0.9700
C11 H11A 0.9600
C11 H11B 0.9600
C11 H11C 0.9600
C12 C13 1.402(7)
C12 C17 1.402(6)
C13 C14 1.371(6)
C13 H13 0.9300
C14 C15 1.368(7)
C14 H14 0.9300
C15 C16 1.378(7)
C15 H15 0.9300
C16 C17 1.374(7)
C16 H16 0.9300
C17 H17 0.9300
C18 C22 1.418(7)
C18 C19 1.420(7)
C18 C23 1.498(7)
C19 C20 1.430(7)
C19 C24 1.508(8)
C20 C21 1.413(7)
C20 C25 1.500(7)
C21 C22 1.452(7)
C21 C26 1.499(7)
C22 C27 1.498(7)
C23 H23A 0.9600
C23 H23B 0.9600
C23 H23C 0.9600
C24 H24A 0.9600
C24 H24B 0.9600
C24 H24C 0.9600
C25 H25A 0.9600
C25 H25B 0.9600
C25 H25C 0.9600
C26 H26A 0.9600
C26 H26B 0.9600
C26 H26C 0.9600
C27 H27A 0.9600
C27 H27B 0.9600
C27 H27C 0.9600

loop_
_geom_torsion_atom_site_label_1
_geom_torsion_atom_site_label_2
_geom_torsion_atom_site_label_3
_geom_torsion_atom_site_label_4
_geom_torsion
C5 O2 C1 O1 -176.8(4)
C5 O2 C1 C2 5.5(5)
O1 C1 C2 C3 -134.5(5)
O2 C1 C2 C3 43.1(5)
O1 C1 C2 C12 11.3(7)
O2 C1 C2 C12 -171.1(4)
O1 C1 C2 Ir1 150.1(4)
O2 C1 C2 Ir1 -32.3(4)
C12 C2 C3 C4 169.1(4)
C1 C2 C3 C4 -45.6(6)
Ir1 C2 C3 C4 57.1(4)
C12 C2 C3 Ir1 111.9(4)
C1 C2 C3 Ir1 -102.7(3)
C2 C3 C4 C5 -0.8(6)
Ir1 C3 C4 C5 56.3(3)
C2 C3 C4 C9 179.7(4)
Ir1 C3 C4 C9 -123.2(5)
C2 C3 C4 Ir1 -57.1(4)
C3 C4 C5 O2 50.3(5)
C9 C4 C5 O2 -130.1(5)
Ir1 C4 C5 O2 107.8(3)
C3 C4 C5 C6 -176.4(4)
C9 C4 C5 C6 3.2(7)
Ir1 C4 C5 C6 -119.0(4)
C3 C4 C5 Ir1 -57.4(3)
C9 C4 C5 Ir1 122.1(5)
C1 O2 C5 C4 -54.3(5)
C1 O2 C5 C6 165.9(4)
C1 O2 C5 Ir1 25.2(4)
C4 C5 C6 C7 -75.9(6)
O2 C5 C6 C7 59.7(5)
Ir1 C5 C6 C7 -164.9(4)
C5 C6 C7 C8 173.2(5)
C3 C4 C9 C10 18.8(7)
C5 C4 C9 C10 -160.7(5)
Ir1 C4 C9 C10 -71.4(6)
C4 C9 C10 C11 -178.9(5)
C3 C2 C12 C13 -0.1(7)
C1 C2 C12 C13 -144.1(4)
Ir1 C2 C12 C13 81.0(5)
C3 C2 C12 C17 -178.2(4)
C1 C2 C12 C17 37.8(6)
Ir1 C2 C12 C17 -97.2(5)
C17 C12 C13 C14 1.2(7)
C2 C12 C13 C14 -177.1(5)
C12 C13 C14 C15 -0.4(8)
C13 C14 C15 C16 0.1(9)
C14 C15 C16 C17 -0.6(9)
C15 C16 C17 C12 1.5(9)
C13 C12 C17 C16 -1.7(8)
C2 C12 C17 C16 176.5(5)
C22 C18 C19 C20 2.5(6)
C23 C18 C19 C20 -174.5(5)
Ir1 C18 C19 C20 63.7(3)
C22 C18 C19 C24 178.5(5)
C23 C18 C19 C24 1.4(8)
Ir1 C18 C19 C24 -120.3(5)
C22 C18 C19 Ir1 -61.2(3)
C23 C18 C19 Ir1 121.7(5)
C18 C19 C20 C21 -1.9(6)
C24 C19 C20 C21 -177.9(5)
Ir1 C19 C20 C21 60.5(4)
C18 C19 C20 C25 177.2(5)
C24 C19 C20 C25 1.3(9)
Ir1 C19 C20 C25 -120.4(6)
C18 C19 C20 Ir1 -62.4(3)
C24 C19 C20 Ir1 121.6(5)
C19 C20 C21 C22 0.6(6)
C25 C20 C21 C22 -178.5(5)
Ir1 C20 C21 C22 60.8(3)
C19 C20 C21 C26 175.3(5)
C25 C20 C21 C26 -3.8(9)
Ir1 C20 C21 C26 -124.5(5)
C19 C20 C21 Ir1 -60.2(4)
C25 C20 C21 Ir1 120.7(6)
C19 C18 C22 C21 -2.1(5)
C23 C18 C22 C21 174.9(5)
Ir1 C18 C22 C21 -64.1(3)
C19 C18 C22 C27 -175.5(5)
C23 C18 C22 C27 1.5(8)
Ir1 C18 C22 C27 122.4(6)
C19 C18 C22 Ir1 62.0(3)
C23 C18 C22 Ir1 -120.9(5)
C20 C21 C22 C18 0.9(5)
C26 C21 C22 C18 -173.8(5)
Ir1 C21 C22 C18 63.9(3)
C20 C21 C22 C27 174.5(5)
C26 C21 C22 C27 -0.2(8)
Ir1 C21 C22 C27 -122.5(5)
C20 C21 C22 Ir1 -63.0(4)
C26 C21 C22 Ir1 122.3(5)
